data_7206244
loop_
_publ_author_name
'Platero-Prats, Ana E.'
'Bernini, Mar\'ia C.'
'Medina, Manuela E.'
'L\'opez-Torres, Elena'
'Guti\'errez-Puebla, Enrique'
'\'Angeles Monge, M.'
'Snejko, Natalia'

_publ_section_title
;
 Three novel indium MOFs derived from diphenic acid: synthesis, crystal
 structures and supramolecular chemistry
;
_journal_issue 15
_journal_name_full CrystEngComm
_journal_page_first 4965
_journal_paper_doi 10.1039/c1ce05196b
_journal_volume 13
_journal_year 2011
_chemical_formula_sum 'C38 H27 In N2 O9'
_chemical_formula_weight 770.44
_chemical_name_systematic
;
?
;
_space_group_IT_number 19
_symmetry_cell_setting orthorhombic
_symmetry_space_group_name_Hall 'P 2ac 2ab'
_symmetry_space_group_name_H-M 'P 21 21 21'
_atom_sites_solution_hydrogens geom
_atom_sites_solution_primary direct
_atom_sites_solution_secondary difmap
_audit_creation_method SHELXL-97
_cell_angle_alpha 90.00
_cell_angle_beta 90.00
_cell_angle_gamma 90.00
_cell_formula_units_Z 4
_cell_length_a 12.8039(9)
_cell_length_b 14.0375(9)
_cell_length_c 18.358(1)
_cell_measurement_reflns_used 6007
_cell_measurement_temperature 293(2)
_cell_measurement_theta_max 27.06
_cell_measurement_theta_min 2.42
_cell_volume 3299.6(4)
_computing_cell_refinement 'Bruker SMART'
_computing_data_collection 'Bruker SMART'
_computing_data_reduction 'Bruker SAINT'
_computing_molecular_graphics 'Bruker SHELXTL'
_computing_publication_material 'Bruker SHELXTL'
_computing_structure_refinement 'SHELXL-97 (Sheldrick, 1997)'
_computing_structure_solution 'SHELXS-97 (Sheldrick, 1990)'
_diffrn_ambient_temperature 293(2)
_diffrn_measured_fraction_theta_full 0.989
_diffrn_measured_fraction_theta_max 0.989
_diffrn_measurement_device_type 'CCD area detector'
_diffrn_measurement_method 'phi and omega scans'
_diffrn_radiation_monochromator graphite
_diffrn_radiation_source 'fine-focus sealed tube'
_diffrn_radiation_type MoK\a
_diffrn_radiation_wavelength 0.71073
_diffrn_reflns_av_R_equivalents 0.0594
_diffrn_reflns_av_sigmaI/netI 0.0524
_diffrn_reflns_limit_h_max 16
_diffrn_reflns_limit_h_min -16
_diffrn_reflns_limit_k_max 18
_diffrn_reflns_limit_k_min -18
_diffrn_reflns_limit_l_max 24
_diffrn_reflns_limit_l_min -24
_diffrn_reflns_number 30563
_diffrn_reflns_theta_full 28.32
_diffrn_reflns_theta_max 28.32
_diffrn_reflns_theta_min 1.83
_exptl_absorpt_coefficient_mu 0.778
_exptl_absorpt_correction_T_max 0.856
_exptl_absorpt_correction_T_min 0.756
_exptl_absorpt_correction_type multi-scan
_exptl_absorpt_process_details sadabs
_exptl_crystal_colour colourless
_exptl_crystal_density_diffrn 1.551
_exptl_crystal_density_method 'not measured'
_exptl_crystal_description prism
_exptl_crystal_F_000 1560
_exptl_crystal_size_max 0.40
_exptl_crystal_size_mid 0.30
_exptl_crystal_size_min 0.20
_refine_diff_density_max 0.764
_refine_diff_density_min -0.395
_refine_diff_density_rms 0.061
_refine_ls_abs_structure_details 'Flack H D (1983), Acta Cryst. A39, 876-881'
_refine_ls_abs_structure_Flack 0.002(15)
_refine_ls_extinction_method none
_refine_ls_goodness_of_fit_ref 1.073
_refine_ls_hydrogen_treatment refall
_refine_ls_matrix_type full
_refine_ls_number_parameters 559
_refine_ls_number_reflns 8003
_refine_ls_number_restraints 2
_refine_ls_restrained_S_all 1.072
_refine_ls_R_factor_all 0.0519
_refine_ls_R_factor_gt 0.0398
_refine_ls_shift/su_max 0.036
_refine_ls_shift/su_mean 0.001
_refine_ls_structure_factor_coef Fsqd
_refine_ls_weighting_details 'calc w=1/[\s^2^(Fo^2^)+(0.0245P)^2^+0.1471P] where P=(Fo^2^+2Fc^2^)/3'
_refine_ls_weighting_scheme calc
_refine_ls_wR_factor_gt 0.0621
_refine_ls_wR_factor_ref 0.0646
_reflns_number_gt 6908
_reflns_number_total 8003
_reflns_threshold_expression >2sigma(I)
_cod_data_source_file c1ce05196b.txt
_cod_data_source_block incompound3
_cod_depositor_comments
;
The following automatic conversions were performed:

'_symmetry_cell_setting' value 'Orthorhombic' changed to
'orthorhombic' according to
/home/saulius/struct/CIF-dictionaries/cif_core.dic dictionary named
'cif_core.dic' version 2.4.1 from 2010-06-29.

Automatic conversion script
Id: cif_fix_values 1715 2011-07-08 13:25:40Z adriana 
;
_cod_original_cell_volume 3299.5(4)
_cod_original_sg_symbol_H-M P2(1)2(1)2(1)
_cod_database_code 7206244

loop_
_symmetry_equiv_pos_as_xyz
'x, y, z'
'-x+1/2, -y, z+1/2'
'-x, y+1/2, -z+1/2'
'x+1/2, -y+1/2, -z'

loop_
_atom_site_label
_atom_site_type_symbol
_atom_site_fract_x
_atom_site_fract_y
_atom_site_fract_z
_atom_site_U_iso_or_equiv
_atom_site_adp_type
_atom_site_occupancy
_atom_site_symmetry_multiplicity
_atom_site_calc_flag
_atom_site_refinement_flags
_atom_site_disorder_assembly
_atom_site_disorder_group
In1 In 0.367710(17) 0.097632(14) 0.786538(11) 0.03004(6) Uani 1 1 d . . .
C1 C 0.2313(3) 0.1369(2) 0.89488(18) 0.0385(8) Uani 1 1 d . . .
C2 C 0.5611(3) 0.4517(2) 0.63667(18) 0.0352(7) Uani 1 1 d . . .
C3 C 0.5497(3) 0.1592(2) 0.73492(17) 0.0351(7) Uani 1 1 d . . .
C4 C 0.2473(3) -0.0449(3) 0.67900(19) 0.0430(9) Uani 1 1 d . . .
H4 H 0.281(3) -0.091(3) 0.711(2) 0.061(10) Uiso 1 1 d . . .
C5 C 0.1855(3) -0.0759(3) 0.6223(2) 0.0523(11) Uani 1 1 d . . .
H5 H 0.175(3) -0.145(3) 0.618(2) 0.071(14) Uiso 1 1 d . . .
C6 C 0.1431(4) -0.0084(3) 0.5764(2) 0.0625(12) Uani 1 1 d . . .
H6 H 0.108(3) -0.026(2) 0.5395(19) 0.045(10) Uiso 1 1 d . . .
C7 C 0.1616(3) 0.0871(4) 0.5898(2) 0.0598(11) Uani 1 1 d . . .
H7 H 0.139(3) 0.133(3) 0.555(2) 0.066(12) Uiso 1 1 d . . .
C8 C 0.2230(2) 0.1125(2) 0.64788(17) 0.0397(8) Uani 1 1 d . . .
C9 C 0.2436(3) 0.2133(3) 0.66805(19) 0.0463(9) Uani 1 1 d . . .
C10 C 0.2030(4) 0.2902(4) 0.6292(3) 0.0728(14) Uani 1 1 d . . .
H10 H 0.161(3) 0.276(3) 0.586(2) 0.073(14) Uiso 1 1 d . . .
C11 C 0.2252(5) 0.3814(3) 0.6506(3) 0.0807(16) Uani 1 1 d . . .
H11 H 0.210(5) 0.434(4) 0.633(3) 0.12(2) Uiso 1 1 d . . .
C12 C 0.2848(4) 0.3953(3) 0.7112(3) 0.0670(11) Uani 1 1 d . . .
H12 H 0.301(3) 0.452(3) 0.729(2) 0.076(15) Uiso 1 1 d . . .
C13 C 0.3211(4) 0.3176(2) 0.7490(2) 0.0541(10) Uani 1 1 d . . .
H13 H 0.375(4) 0.319(3) 0.787(2) 0.087(14) Uiso 1 1 d . . .
C14 C 0.1583(2) 0.1448(2) 0.95771(16) 0.0339(8) Uani 1 1 d . . .
C15 C 0.1216(3) 0.0608(2) 0.98906(18) 0.0423(8) Uani 1 1 d . . .
H15 H 0.135(3) 0.002(3) 0.9661(19) 0.060(10) Uiso 1 1 d . . .
C16 C 0.0663(3) 0.0635(3) 1.0539(2) 0.0485(10) Uani 1 1 d . . .
H16 H 0.045(2) 0.006(2) 1.0804(16) 0.031(9) Uiso 1 1 d . . .
C17 C 0.0485(3) 0.1501(3) 1.0870(2) 0.0471(9) Uani 1 1 d . . .
H17 H 0.011(3) 0.154(2) 1.130(2) 0.057(11) Uiso 1 1 d . . .
C18 C 0.0809(3) 0.2340(3) 1.0551(2) 0.0430(9) Uani 1 1 d . . .
H18 H 0.063(3) 0.292(3) 1.0753(18) 0.045(10) Uiso 1 1 d . . .
C19 C 0.1357(3) 0.2330(2) 0.98966(16) 0.0346(7) Uani 1 1 d . . .
C20 C 0.1611(3) 0.3248(2) 0.95236(18) 0.0404(9) Uani 1 1 d . . .
C21 C 0.0972(4) 0.3555(3) 0.8963(2) 0.0587(11) Uani 1 1 d . . .
H21 H 0.043(3) 0.317(2) 0.8823(19) 0.043(11) Uiso 1 1 d . . .
C22 C 0.1146(5) 0.4430(4) 0.8619(3) 0.0735(14) Uani 1 1 d . . .
H22 H 0.064(4) 0.449(3) 0.822(3) 0.097(17) Uiso 1 1 d . . .
C23 C 0.1940(5) 0.5003(3) 0.8849(3) 0.0760(16) Uani 1 1 d . . .
H23 H 0.209(4) 0.565(3) 0.860(2) 0.093(16) Uiso 1 1 d . . .
C24 C 0.2568(5) 0.4719(3) 0.9415(3) 0.0652(13) Uani 1 1 d . . .
H24 H 0.319(4) 0.503(3) 0.957(3) 0.094(18) Uiso 1 1 d . . .
C25 C 0.2433(3) 0.3843(2) 0.97478(19) 0.0436(9) Uani 1 1 d . . .
C26 C 0.3188(3) 0.3550(3) 1.0318(2) 0.0480(9) Uani 1 1 d . . .
C27 C 0.6531(2) 0.2012(2) 0.71538(19) 0.0342(7) Uani 1 1 d . . .
C28 C 0.7363(3) 0.1871(3) 0.7609(2) 0.0433(9) Uani 1 1 d . . .
H28 H 0.726(3) 0.153(2) 0.7977(19) 0.038(10) Uiso 1 1 d . . .
C29 C 0.8324(3) 0.2259(3) 0.7458(2) 0.0513(10) Uani 1 1 d . . .
H29 H 0.893(3) 0.211(2) 0.7726(18) 0.046(10) Uiso 1 1 d . . .
C30 C 0.8450(3) 0.2844(3) 0.6871(2) 0.0521(10) Uani 1 1 d . . .
H30 H 0.905(3) 0.309(3) 0.674(2) 0.066(13) Uiso 1 1 d . . .
C31 C 0.7608(3) 0.3017(2) 0.6414(2) 0.0431(8) Uani 1 1 d . . .
H31 H 0.768(3) 0.345(2) 0.6018(19) 0.043(10) Uiso 1 1 d . . .
C32 C 0.6644(2) 0.2603(2) 0.65379(16) 0.0326(7) Uani 1 1 d . . .
C33 C 0.5767(3) 0.2779(2) 0.60176(18) 0.0341(8) Uani 1 1 d . . .
C34 C 0.5429(3) 0.2035(3) 0.55672(19) 0.0457(9) Uani 1 1 d . . .
H34 H 0.574(3) 0.146(2) 0.5639(18) 0.047(10) Uiso 1 1 d . . .
C35 C 0.4658(3) 0.2160(3) 0.5062(2) 0.0550(11) Uani 1 1 d . . .
H35 H 0.447(3) 0.166(2) 0.4744(17) 0.038(9) Uiso 1 1 d . . .
C36 C 0.4188(4) 0.3046(3) 0.4978(2) 0.0576(11) Uani 1 1 d . . .
H36 H 0.364(3) 0.311(2) 0.4614(19) 0.053(10) Uiso 1 1 d . . .
C37 C 0.4525(3) 0.3795(2) 0.5410(2) 0.0444(9) Uani 1 1 d . . .
H37 H 0.422(2) 0.438(2) 0.5383(16) 0.029(9) Uiso 1 1 d . . .
C38 C 0.5295(3) 0.3667(2) 0.59285(17) 0.0335(7) Uani 1 1 d . . .
N1 N 0.2669(2) 0.04668(19) 0.69164(13) 0.0360(6) Uani 1 1 d . . .
N2 N 0.3008(2) 0.22832(18) 0.72739(14) 0.0398(7) Uani 1 1 d . . .
O1 O 0.30814(19) 0.19323(16) 0.89090(12) 0.0416(5) Uani 1 1 d . . .
O2 O 0.21952(19) 0.07199(16) 0.84808(12) 0.0454(6) Uani 1 1 d . . .
O3 O 0.5558(2) 0.53241(16) 0.60829(14) 0.0534(7) Uani 1 1 d . . .
O4 O 0.59233(18) 0.44284(14) 0.70167(11) 0.0429(6) Uani 1 1 d . . .
O5 O 0.50749(18) 0.18746(17) 0.79273(14) 0.0489(6) Uani 1 1 d . . .
O6 O 0.50628(19) 0.09756(19) 0.69764(13) 0.0582(7) Uani 1 1 d . . .
O7 O 0.3439(2) 0.4045(2) 1.08237(15) 0.0776(9) Uani 1 1 d . . .
O8 O 0.3612(2) 0.26898(18) 1.02334(15) 0.0505(6) Uani 1 1 d . . .
H8 H 0.345(3) 0.246(3) 0.987(2) 0.052(13) Uiso 1 1 d . . .
O9 O 0.9976(4) 0.5057(5) 0.6806(4) 0.161(2) Uani 1 1 d D . .
H91 H 0.989(5) 0.5754(17) 0.689(3) 0.11(2) Uiso 1 1 d D . .
H92 H 0.921(3) 0.523(7) 0.683(6) 0.26(5) Uiso 1 1 d D . .

loop_
_atom_site_aniso_label
_atom_site_aniso_U_11
_atom_site_aniso_U_22
_atom_site_aniso_U_33
_atom_site_aniso_U_23
_atom_site_aniso_U_13
_atom_site_aniso_U_12
In1 0.03828(11) 0.02608(9) 0.02576(9) 0.00148(11) -0.00057(10) -0.00161(11)
C1 0.045(2) 0.0385(18) 0.0320(17) 0.0053(15) 0.0052(16) 0.0081(16)
C2 0.0332(19) 0.0347(18) 0.0378(19) -0.0087(15) 0.0050(15) -0.0037(14)
C3 0.0418(19) 0.0291(16) 0.0345(18) 0.0082(13) -0.0011(15) -0.0007(14)
C4 0.047(2) 0.045(2) 0.0371(19) -0.0040(16) -0.0002(17) -0.0063(17)
C5 0.055(2) 0.060(3) 0.041(2) -0.0079(18) -0.0051(18) -0.0157(19)
C6 0.054(3) 0.095(3) 0.039(2) -0.009(2) -0.018(2) -0.006(3)
C7 0.067(3) 0.070(3) 0.043(2) 0.004(2) -0.0124(18) 0.002(2)
C8 0.0402(18) 0.051(2) 0.0282(16) 0.0020(16) 0.0006(14) 0.0022(16)
C9 0.050(2) 0.050(2) 0.039(2) 0.0056(17) 0.0015(17) 0.0064(18)
C10 0.095(4) 0.061(3) 0.062(3) 0.014(2) -0.019(3) 0.010(3)
C11 0.102(4) 0.054(3) 0.086(4) 0.024(3) 0.000(3) 0.026(3)
C12 0.096(3) 0.035(2) 0.070(3) 0.010(3) 0.018(3) 0.009(2)
C13 0.071(3) 0.034(2) 0.057(2) 0.0017(18) 0.002(2) 0.0053(18)
C14 0.035(2) 0.0357(17) 0.0312(16) -0.0029(13) 0.0026(13) -0.0032(13)
C15 0.047(2) 0.0385(17) 0.0419(18) -0.0027(15) 0.0030(19) -0.0087(18)
C16 0.049(2) 0.052(2) 0.044(2) 0.0071(18) 0.0034(18) -0.0184(18)
C17 0.045(2) 0.056(2) 0.040(2) -0.0010(18) 0.0142(18) -0.0061(18)
C18 0.039(2) 0.048(2) 0.041(2) -0.0064(18) 0.0100(16) -0.0002(17)
C19 0.0295(16) 0.0353(16) 0.0389(17) 0.0023(13) -0.0010(16) -0.0002(16)
C20 0.045(2) 0.0370(18) 0.0394(18) 0.0012(15) 0.0147(16) 0.0107(15)
C21 0.054(3) 0.061(3) 0.061(3) 0.010(2) 0.010(2) 0.015(2)
C22 0.075(4) 0.079(3) 0.066(3) 0.028(3) 0.015(3) 0.037(3)
C23 0.098(4) 0.050(3) 0.080(4) 0.024(3) 0.042(3) 0.021(3)
C24 0.084(4) 0.044(2) 0.068(3) 0.001(2) 0.029(3) -0.004(2)
C25 0.055(2) 0.0284(19) 0.047(2) -0.0028(15) 0.0198(17) -0.0023(15)
C26 0.050(2) 0.050(2) 0.044(2) 0.0002(18) 0.0114(18) -0.0148(18)
C27 0.0382(19) 0.0292(14) 0.0352(15) -0.0095(16) 0.0036(17) -0.0029(12)
C28 0.050(2) 0.040(2) 0.040(2) -0.0023(17) -0.0043(18) 0.0003(17)
C29 0.041(2) 0.053(2) 0.059(2) -0.014(2) -0.0108(19) 0.0112(18)
C30 0.032(2) 0.056(2) 0.068(3) -0.011(2) 0.0090(18) -0.0066(17)
C31 0.046(2) 0.0396(19) 0.043(2) -0.0036(17) 0.0148(18) -0.0056(16)
C32 0.0352(18) 0.0293(15) 0.0333(16) -0.0079(13) 0.0085(13) 0.0017(12)
C33 0.042(2) 0.0329(17) 0.0277(17) -0.0039(14) 0.0062(15) -0.0079(14)
C34 0.064(3) 0.0304(18) 0.043(2) -0.0042(15) -0.0013(18) -0.0017(17)
C35 0.077(3) 0.041(2) 0.047(2) -0.0134(18) -0.015(2) -0.013(2)
C36 0.069(3) 0.055(2) 0.049(2) -0.0058(19) -0.026(2) -0.008(2)
C37 0.052(2) 0.036(2) 0.045(2) -0.0020(15) -0.0069(18) 0.0006(16)
C38 0.0364(19) 0.0332(16) 0.0309(17) -0.0008(13) 0.0029(14) -0.0025(14)
N1 0.0402(16) 0.0398(15) 0.0280(14) -0.0003(11) -0.0006(11) -0.0017(12)
N2 0.0506(17) 0.0339(14) 0.0348(17) 0.0031(12) -0.0015(13) 0.0026(12)
O1 0.0448(14) 0.0384(12) 0.0416(13) -0.0010(10) 0.0138(11) 0.0006(11)
O2 0.0546(15) 0.0470(15) 0.0346(13) -0.0124(11) 0.0086(11) -0.0009(11)
O3 0.077(2) 0.0291(13) 0.0540(16) -0.0010(11) -0.0165(15) -0.0024(12)
O4 0.0609(15) 0.0369(11) 0.0309(13) -0.0082(9) -0.0041(11) 0.0000(10)
O5 0.0480(14) 0.0608(15) 0.0379(14) -0.0069(13) 0.0092(13) -0.0121(11)
O6 0.0633(16) 0.0573(14) 0.0540(16) -0.0201(15) 0.0151(12) -0.0305(15)
O7 0.090(2) 0.0798(18) 0.0629(17) -0.0252(18) 0.0024(15) -0.027(2)
O8 0.0499(16) 0.0547(16) 0.0471(15) 0.0027(12) -0.0042(14) -0.0099(15)
O9 0.091(4) 0.196(6) 0.197(6) 0.101(5) -0.001(3) 0.020(4)

loop_
_atom_type_symbol
_atom_type_description
_atom_type_scat_dispersion_real
_atom_type_scat_dispersion_imag
_atom_type_scat_source
C C 0.0033 0.0016 'International Tables Vol C Tables 4.2.6.8 and 6.1.1.4'
H H 0.0000 0.0000 'International Tables Vol C Tables 4.2.6.8 and 6.1.1.4'
N N 0.0061 0.0033 'International Tables Vol C Tables 4.2.6.8 and 6.1.1.4'
O O 0.0106 0.0060 'International Tables Vol C Tables 4.2.6.8 and 6.1.1.4'
In In -0.7276 1.3100 'International Tables Vol C Tables 4.2.6.8 and 6.1.1.4'

loop_
_geom_angle_atom_site_label_1
_geom_angle_atom_site_label_2
_geom_angle_atom_site_label_3
_geom_angle
_geom_angle_site_symmetry_1
_geom_angle_site_symmetry_3
_geom_angle_publ_flag
O5 In1 O2 139.35(9) . . ?
O5 In1 O4 111.47(9) . 3_646 ?
O2 In1 O4 89.36(8) . 3_646 ?
O5 In1 N1 132.95(9) . . ?
O2 In1 N1 81.69(9) . . ?
O4 In1 N1 84.21(9) 3_646 . ?
O5 In1 N2 82.52(10) . . ?
O2 In1 N2 92.90(9) . . ?
O4 In1 N2 154.73(9) 3_646 . ?
N1 In1 N2 71.25(9) . . ?
O5 In1 O3 80.86(10) . 3_646 ?
O2 In1 O3 82.88(10) . 3_646 ?
O4 In1 O3 56.51(8) 3_646 3_646 ?
N1 In1 O3 137.76(9) . 3_646 ?
N2 In1 O3 148.72(9) . 3_646 ?
O5 In1 O6 55.56(8) . . ?
O2 In1 O6 165.00(8) . . ?
O4 In1 O6 84.09(9) 3_646 . ?
N1 In1 O6 84.23(9) . . ?
N2 In1 O6 87.42(10) . . ?
O3 In1 O6 104.42(10) 3_646 . ?
O5 In1 O1 84.20(9) . . ?
O2 In1 O1 55.36(8) . . ?
O4 In1 O1 121.60(8) 3_646 . ?
N1 In1 O1 126.14(9) . . ?
N2 In1 O1 79.44(9) . . ?
O3 In1 O1 72.67(8) 3_646 . ?
O6 In1 O1 139.08(8) . . ?
O5 In1 C2 97.83(10) . 3_646 ?
O2 In1 C2 84.19(9) . 3_646 ?
O4 In1 C2 28.44(9) 3_646 3_646 ?
N1 In1 C2 111.00(10) . 3_646 ?
N2 In1 C2 175.94(10) . 3_646 ?
O3 In1 C2 28.14(9) 3_646 3_646 ?
O6 In1 C2 96.12(10) . 3_646 ?
O1 In1 C2 96.56(9) . 3_646 ?
O5 In1 C3 27.91(9) . . ?
O2 In1 C3 167.18(9) . . ?
O4 In1 C3 98.60(9) 3_646 . ?
N1 In1 C3 108.98(9) . . ?
N2 In1 C3 84.20(10) . . ?
O3 In1 C3 93.10(10) 3_646 . ?
O6 In1 C3 27.65(8) . . ?
O1 In1 C3 111.82(9) . . ?
C2 In1 C3 98.02(10) 3_646 . ?
O5 In1 C1 111.85(10) . . ?
O2 In1 C1 27.55(9) . . ?
O4 In1 C1 105.88(9) 3_646 . ?
N1 In1 C1 105.06(10) . . ?
N2 In1 C1 86.79(9) . . ?
O3 In1 C1 75.19(10) 3_646 . ?
O6 In1 C1 166.80(9) . . ?
O1 In1 C1 27.85(9) . . ?
C2 In1 C1 89.34(10) 3_646 . ?
C3 In1 C1 139.63(11) . . ?
O2 C1 O1 120.4(3) . . ?
O2 C1 C14 120.4(3) . . ?
O1 C1 C14 119.1(3) . . ?
O2 C1 In1 55.18(17) . . ?
O1 C1 In1 65.31(17) . . ?
C14 C1 In1 172.2(2) . . ?
O3 C2 O4 120.0(3) . . ?
O3 C2 C38 119.0(3) . . ?
O4 C2 C38 121.0(3) . . ?
O3 C2 In1 62.54(17) . 3_656 ?
O4 C2 In1 57.63(16) . 3_656 ?
C38 C2 In1 175.5(2) . 3_656 ?
O6 C3 O5 119.7(3) . . ?
O6 C3 C27 122.9(3) . . ?
O5 C3 C27 117.4(3) . . ?
O6 C3 In1 64.89(18) . . ?
O5 C3 In1 54.85(16) . . ?
C27 C3 In1 172.2(2) . . ?
N1 C4 C5 123.1(4) . . ?
C6 C5 C4 118.0(4) . . ?
C5 C6 C7 119.3(4) . . ?
C8 C7 C6 119.3(4) . . ?
N1 C8 C7 121.6(4) . . ?
N1 C8 C9 115.5(3) . . ?
C7 C8 C9 122.9(3) . . ?
N2 C9 C10 120.1(4) . . ?
N2 C9 C8 116.9(3) . . ?
C10 C9 C8 122.9(4) . . ?
C11 C10 C9 120.0(5) . . ?
C12 C11 C10 118.9(4) . . ?
C11 C12 C13 119.2(5) . . ?
N2 C13 C12 121.8(4) . . ?
C15 C14 C19 120.4(3) . . ?
C15 C14 C1 117.9(3) . . ?
C19 C14 C1 121.3(3) . . ?
C16 C15 C14 120.2(3) . . ?
C15 C16 C17 119.2(3) . . ?
C18 C17 C16 121.1(3) . . ?
C17 C18 C19 120.7(3) . . ?
C14 C19 C18 118.3(3) . . ?
C14 C19 C20 121.7(3) . . ?
C18 C19 C20 119.8(3) . . ?
C21 C20 C25 118.4(3) . . ?
C21 C20 C19 118.7(3) . . ?
C25 C20 C19 122.8(3) . . ?
C20 C21 C22 121.0(5) . . ?
C23 C22 C21 119.8(5) . . ?
C22 C23 C24 119.9(4) . . ?
C23 C24 C25 121.3(5) . . ?
C24 C25 C20 119.5(4) . . ?
C24 C25 C26 118.4(4) . . ?
C20 C25 C26 122.1(3) . . ?
O7 C26 O8 120.3(4) . . ?
O7 C26 C25 124.0(4) . . ?
O8 C26 C25 115.7(3) . . ?
C28 C27 C32 119.7(3) . . ?
C28 C27 C3 119.1(3) . . ?
C32 C27 C3 121.1(3) . . ?
C27 C28 C29 121.2(4) . . ?
C28 C29 C30 120.2(4) . . ?
C29 C30 C31 119.4(4) . . ?
C32 C31 C30 121.4(4) . . ?
C31 C32 C27 118.1(3) . . ?
C31 C32 C33 119.7(3) . . ?
C27 C32 C33 122.2(3) . . ?
C34 C33 C38 117.6(3) . . ?
C34 C33 C32 119.1(3) . . ?
C38 C33 C32 123.3(3) . . ?
C35 C34 C33 121.9(3) . . ?
C34 C35 C36 120.2(3) . . ?
C37 C36 C35 118.7(4) . . ?
C36 C37 C38 121.2(3) . . ?
C37 C38 C33 120.4(3) . . ?
C37 C38 C2 117.4(3) . . ?
C33 C38 C2 122.2(3) . . ?
C4 N1 C8 118.7(3) . . ?
C4 N1 In1 122.9(2) . . ?
C8 N1 In1 118.4(2) . . ?
C9 N2 C13 119.9(3) . . ?
C9 N2 In1 117.8(2) . . ?
C13 N2 In1 122.3(2) . . ?
C1 O1 In1 86.84(19) . . ?
C1 O2 In1 97.3(2) . . ?
C2 O3 In1 89.3(2) . 3_656 ?
C2 O4 In1 93.93(19) . 3_656 ?
C3 O5 In1 97.2(2) . . ?
C3 O6 In1 87.5(2) . . ?

loop_
_geom_bond_atom_site_label_1
_geom_bond_atom_site_label_2
_geom_bond_distance
_geom_bond_site_symmetry_2
_geom_bond_publ_flag
In1 O5 2.192(2) . ?
In1 O2 2.237(2) . ?
In1 O4 2.243(2) 3_646 ?
In1 N1 2.283(3) . ?
In1 N2 2.298(2) . ?
In1 O3 2.351(2) 3_646 ?
In1 O6 2.411(2) . ?
In1 O1 2.460(2) . ?
In1 C2 2.649(3) 3_646 ?
In1 C3 2.660(3) . ?
In1 C1 2.704(3) . ?
C1 O2 1.261(4) . ?
C1 O1 1.265(4) . ?
C1 C14 1.489(4) . ?
C2 O3 1.249(4) . ?
C2 O4 1.265(4) . ?
C2 C38 1.495(4) . ?
C2 In1 2.649(3) 3_656 ?
C3 O6 1.236(4) . ?
C3 O5 1.255(4) . ?
C3 C27 1.493(4) . ?
C4 N1 1.330(4) . ?
C4 C5 1.379(5) . ?
C5 C6 1.379(6) . ?
C6 C7 1.383(6) . ?
C7 C8 1.371(5) . ?
C8 N1 1.347(4) . ?
C8 C9 1.486(5) . ?
C9 N2 1.330(4) . ?
C9 C10 1.395(5) . ?
C10 C11 1.370(7) . ?
C11 C12 1.364(7) . ?
C12 C13 1.373(5) . ?
C13 N2 1.340(4) . ?
C14 C15 1.394(4) . ?
C14 C19 1.401(4) . ?
C15 C16 1.386(5) . ?
C16 C17 1.377(5) . ?
C17 C18 1.378(5) . ?
C18 C19 1.391(5) . ?
C19 C20 1.495(4) . ?
C20 C21 1.384(5) . ?
C20 C25 1.404(5) . ?
C21 C22 1.399(6) . ?
C22 C23 1.364(7) . ?
C23 C24 1.373(7) . ?
C24 C25 1.384(5) . ?
C25 C26 1.482(5) . ?
C26 O7 1.203(4) . ?
C26 O8 1.333(5) . ?
C27 C28 1.368(5) . ?
C27 C32 1.409(4) . ?
C28 C29 1.374(6) . ?
C29 C30 1.365(6) . ?
C30 C31 1.387(5) . ?
C31 C32 1.384(5) . ?
C32 C33 1.495(5) . ?
C33 C34 1.400(5) . ?
C33 C38 1.395(4) . ?
C34 C35 1.366(5) . ?
C35 C36 1.390(6) . ?
C36 C37 1.387(5) . ?
C37 C38 1.381(5) . ?
O3 In1 2.351(2) 3_656 ?
O4 In1 2.243(2) 3_656 ?
